data_4086674
loop_
_publ_author_name
'Frasco, Daniel A.'
'Mukherjee, Sriparna'
'Sommer, Roger D.'
'Perry, Cody M.'
'Lambic, Nikola S.'
'Abboud, Khalil A.'
'Jakubikova, Elena'
'Ison, Elon A.'

_publ_section_title
;
 Nondirected C--H Activation of Arenes with Cp*Ir(III) Acetate Complexes:
 An Experimental and Computational Study
;
_journal_issue 15
_journal_name_full Organometallics
_journal_page_first 2435
_journal_paper_doi 10.1021/acs.organomet.6b00308
_journal_volume 35
_journal_year 2016
_chemical_formula_sum 'C14 H24 Cl2 Ir N O'
_chemical_formula_weight 485.44
_chemical_name_common DF5-23
_space_group_crystal_system monoclinic
_space_group_IT_number 14
_space_group_name_Hall '-P 2ybc'
_space_group_name_H-M_alt 'P 1 21/c 1'
_symmetry_space_group_name_Hall '-P 2ybc'
_symmetry_space_group_name_H-M 'P 1 21/c 1'
_atom_sites_solution_hydrogens geom
_atom_sites_solution_primary direct
_atom_sites_solution_secondary difmap
_cell_angle_alpha 90
_cell_angle_beta 114.0590(10)
_cell_angle_gamma 90
_cell_formula_units_Z 4
_cell_length_a 15.4301(5)
_cell_length_b 7.6155(3)
_cell_length_c 14.5741(5)
_cell_measurement_reflns_used 9901
_cell_measurement_temperature 110.(2)
_cell_measurement_theta_max 33.2372
_cell_measurement_theta_min 2.8022
_cell_volume 1563.79(10)
_computing_cell_refinement 'SAINT V7.68A (Bruker AXS Inc., 2009)'
_computing_data_collection 'Bruker Instrument Service v2012.12.0.3'
_computing_data_reduction 'SAINT V7.68A (Bruker AXS Inc., 2009)'
_computing_structure_refinement 'SHELXL-97 (Sheldrick, 2008)'
_computing_structure_solution 'SHELXS-97 (Sheldrick, 2008)'
_diffrn_ambient_temperature 110.(2)
_diffrn_detector_area_resol_mean 8.3333
_diffrn_measured_fraction_theta_full 0.999
_diffrn_measured_fraction_theta_max 0.999
_diffrn_measurement_device_type 'Bruker-Nonius X8 Kappa APEX II'
_diffrn_measurement_method 'phi and omega scans'
_diffrn_radiation_monochromator graphite
_diffrn_radiation_type MoK\a
_diffrn_radiation_wavelength 0.71073
_diffrn_reflns_av_R_equivalents 0.0281
_diffrn_reflns_av_sigmaI/netI 0.0206
_diffrn_reflns_limit_h_max 23
_diffrn_reflns_limit_h_min -20
_diffrn_reflns_limit_k_max 11
_diffrn_reflns_limit_k_min -11
_diffrn_reflns_limit_l_max 22
_diffrn_reflns_limit_l_min -22
_diffrn_reflns_number 32594
_diffrn_reflns_theta_full 33.25
_diffrn_reflns_theta_max 33.25
_diffrn_reflns_theta_min 2.80
_diffrn_source 'fine-focus sealed tube'
_exptl_absorpt_coefficient_mu 8.872
_exptl_absorpt_correction_T_max 0.7465
_exptl_absorpt_correction_T_min 0.4804
_exptl_absorpt_correction_type multi-scan
_exptl_absorpt_process_details 'SADABS V2008/1 (Bruker AXS Inc.)'
_exptl_crystal_colour yellow
_exptl_crystal_density_diffrn 2.062
_exptl_crystal_density_method 'not measured'
_exptl_crystal_description block
_exptl_crystal_F_000 936
_exptl_crystal_size_max 0.250
_exptl_crystal_size_mid 0.130
_exptl_crystal_size_min 0.090
_refine_diff_density_max 1.999
_refine_diff_density_min -0.894
_refine_ls_extinction_method none
_refine_ls_goodness_of_fit_ref 1.026
_refine_ls_hydrogen_treatment mixed
_refine_ls_matrix_type full
_refine_ls_number_parameters 181
_refine_ls_number_reflns 6023
_refine_ls_number_restraints 0
_refine_ls_restrained_S_all 1.026
_refine_ls_R_factor_all 0.0204
_refine_ls_R_factor_gt 0.0170
_refine_ls_shift/su_max 0.005
_refine_ls_shift/su_mean 0.000
_refine_ls_structure_factor_coef Fsqd
_refine_ls_weighting_details 'calc w=1/[\s^2^(Fo^2^)+(0.0231P)^2^+0.6764P] where P=(Fo^2^+2Fc^2^)/3'
_refine_ls_weighting_scheme calc
_refine_ls_wR_factor_gt 0.0409
_refine_ls_wR_factor_ref 0.0424
_reflns_number_gt 5480
_reflns_number_total 6023
_reflns_threshold_expression >2sigma(I)
_cod_data_source_file om6b00308_si_003.cif
_cod_data_source_block I
_cod_database_code 4086674

loop_
_space_group_symop_operation_xyz
'x, y, z'
'-x, y+1/2, -z+1/2'
'-x, -y, -z'
'x, -y-1/2, z-1/2'

loop_
_atom_site_type_symbol
_atom_site_label
_atom_site_fract_x
_atom_site_fract_y
_atom_site_fract_z
_atom_site_U_iso_or_equiv
_atom_site_adp_type
_atom_site_calc_flag
_atom_site_refinement_flags
_atom_site_occupancy
Ir Ir1 0.717563(4) 0.807297(8) 0.814972(5) 0.00927(2) Uani d . 1
Cl Cl1 0.66224(3) 0.56351(6) 0.70045(3) 0.01596(8) Uani d . 1
Cl Cl2 0.76446(3) 0.59754(6) 0.95148(3) 0.01613(8) Uani d . 1
O O1 1.03060(11) 0.69972(18) 0.79735(13) 0.0209(3) Uani d . 1
N N1 0.84911(11) 0.7233(2) 0.80838(12) 0.0115(3) Uani d . 1
C C1 0.71029(13) 1.0360(2) 0.89768(13) 0.0119(3) Uani d . 1
C C5 0.73309(13) 1.0885(2) 0.81560(13) 0.0124(3) Uani d . 1
C C4 0.65739(13) 1.0330(2) 0.72259(13) 0.0124(3) Uani d . 1
C C9 0.64912(15) 1.0708(3) 0.61872(15) 0.0187(4) Uani d . 1
H H9A 0.6269 1.1916 0.6004 0.028 Uiso calc R 1
H H9B 0.6037 0.9891 0.5713 0.028 Uiso calc R 1
H H9C 0.7113 1.0564 0.6164 0.028 Uiso calc R 1
C C3 0.58545(13) 0.9499(2) 0.74880(14) 0.0130(3) Uani d . 1
C C2 0.61803(12) 0.9495(2) 0.85572(13) 0.0121(3) Uani d . 1
C C7 0.56726(14) 0.8789(3) 0.91579(15) 0.0172(3) Uani d . 1
H H7A 0.5348 0.975 0.9336 0.026 Uiso calc R 1
H H7B 0.6131 0.824 0.9772 0.026 Uiso calc R 1
H H7C 0.5205 0.7913 0.876 0.026 Uiso calc R 1
C C8 0.49276(14) 0.8775(3) 0.67552(15) 0.0193(4) Uani d . 1
H H8A 0.4723 0.7821 0.7073 0.029 Uiso calc R 1
H H8B 0.5005 0.8323 0.6163 0.029 Uiso calc R 1
H H8C 0.4448 0.9707 0.655 0.029 Uiso calc R 1
C C10 0.81883(15) 1.1927(2) 0.82652(17) 0.0182(4) Uani d . 1
H H10A 0.808 1.3169 0.836 0.027 Uiso calc R 1
H H10B 0.8308 1.1792 0.7658 0.027 Uiso calc R 1
H H10C 0.8739 1.1502 0.8849 0.027 Uiso calc R 1
C C6 0.76632(14) 1.0784(3) 1.00564(14) 0.0172(3) Uani d . 1
H H6A 0.8331 1.0481 1.0243 0.026 Uiso calc R 1
H H6B 0.7417 1.0109 1.0471 0.026 Uiso calc R 1
H H6C 0.761 1.2042 1.0166 0.026 Uiso calc R 1
C C14 0.93973(14) 0.7474(3) 0.89795(15) 0.0166(3) Uani d . 1
H H14A 0.9324 0.7061 0.9588 0.02 Uiso calc R 1
H H14B 0.9566 0.8735 0.9068 0.02 Uiso calc R 1
C C13 1.01819(14) 0.6439(3) 0.88462(16) 0.0188(4) Uani d . 1
H H13A 1.0784 0.6601 0.9446 0.023 Uiso calc R 1
H H13B 1.0022 0.5174 0.8787 0.023 Uiso calc R 1
C C12 0.94436(15) 0.6757(3) 0.70986(16) 0.0181(4) Uani d . 1
H H12A 0.9283 0.5492 0.7014 0.022 Uiso calc R 1
H H12B 0.9537 0.7156 0.6499 0.022 Uiso calc R 1
C C11 0.86268(15) 0.7771(2) 0.71735(15) 0.0157(3) Uani d . 1
H H11A 0.8762 0.9045 0.7204 0.019 Uiso calc R 1
H H11B 0.8037 0.7545 0.6569 0.019 Uiso calc R 1
H H1 0.8374(19) 0.612(4) 0.801(2) 0.024(7) Uiso d . 1

loop_
_atom_site_aniso_label
_atom_site_aniso_U_11
_atom_site_aniso_U_22
_atom_site_aniso_U_33
_atom_site_aniso_U_12
_atom_site_aniso_U_13
_atom_site_aniso_U_23
Ir1 0.00938(3) 0.00944(3) 0.00976(3) 0.00075(2) 0.00468(2) 0.00066(2)
Cl1 0.01450(19) 0.01561(18) 0.01663(19) -0.00140(15) 0.00516(15) -0.00448(15)
Cl2 0.0200(2) 0.01532(18) 0.01520(18) 0.00435(15) 0.00939(16) 0.00524(15)
O1 0.0135(7) 0.0230(7) 0.0290(8) -0.0001(5) 0.0115(6) -0.0014(6)
N1 0.0114(7) 0.0108(6) 0.0127(6) 0.0008(5) 0.0053(5) 0.0004(5)
C1 0.0134(8) 0.0105(7) 0.0132(7) 0.0016(6) 0.0068(6) -0.0003(6)
C5 0.0142(8) 0.0098(7) 0.0159(8) 0.0019(6) 0.0088(6) 0.0008(6)
C4 0.0146(8) 0.0108(7) 0.0121(7) 0.0041(6) 0.0057(6) 0.0032(6)
C9 0.0250(10) 0.0193(8) 0.0151(8) 0.0061(7) 0.0113(7) 0.0049(7)
C3 0.0129(8) 0.0119(7) 0.0138(7) 0.0035(6) 0.0051(6) 0.0008(6)
C2 0.0112(7) 0.0126(7) 0.0136(7) 0.0033(6) 0.0063(6) 0.0013(6)
C7 0.0162(9) 0.0199(9) 0.0194(9) 0.0026(7) 0.0112(7) 0.0042(7)
C8 0.0144(8) 0.0209(9) 0.0183(9) 0.0021(7) 0.0023(7) 0.0003(7)
C10 0.0203(9) 0.0132(8) 0.0265(10) -0.0011(7) 0.0152(8) 0.0002(7)
C6 0.0188(9) 0.0184(8) 0.0126(7) -0.0008(7) 0.0047(7) -0.0039(7)
C14 0.0120(8) 0.0202(8) 0.0159(8) 0.0007(7) 0.0041(7) -0.0024(7)
C13 0.0116(8) 0.0215(8) 0.0221(9) 0.0024(7) 0.0056(7) -0.0003(7)
C12 0.0175(9) 0.0193(8) 0.0217(9) 0.0011(7) 0.0122(8) -0.0004(7)
C11 0.0182(9) 0.0153(8) 0.0174(8) 0.0027(7) 0.0113(7) 0.0029(6)

loop_
_atom_type_symbol
_atom_type_description
_atom_type_scat_dispersion_real
_atom_type_scat_dispersion_imag
_atom_type_scat_source
C C 0.0033 0.0016 'International Tables Vol C Tables 4.2.6.8 and 6.1.1.4'
H H 0.0000 0.0000 'International Tables Vol C Tables 4.2.6.8 and 6.1.1.4'
N N 0.0061 0.0033 'International Tables Vol C Tables 4.2.6.8 and 6.1.1.4'
O O 0.0106 0.0060 'International Tables Vol C Tables 4.2.6.8 and 6.1.1.4'
Cl Cl 0.1484 0.1585 'International Tables Vol C Tables 4.2.6.8 and 6.1.1.4'
Ir Ir -1.4442 7.9887 'International Tables Vol C Tables 4.2.6.8 and 6.1.1.4'

loop_
_geom_angle_atom_site_label_1
_geom_angle_atom_site_label_2
_geom_angle_atom_site_label_3
_geom_angle
C1 Ir1 C4 66.08(7)
C1 Ir1 C2 39.64(7)
C4 Ir1 C2 66.12(7)
C1 Ir1 C5 38.96(7)
C4 Ir1 C5 39.27(7)
C2 Ir1 C5 65.73(7)
C1 Ir1 C3 65.60(7)
C4 Ir1 C3 39.57(7)
C2 Ir1 C3 38.72(7)
C5 Ir1 C3 65.49(7)
C1 Ir1 N1 121.91(6)
C4 Ir1 N1 112.45(6)
C2 Ir1 N1 161.38(6)
C5 Ir1 N1 100.89(6)
C3 Ir1 N1 149.24(6)
C1 Ir1 Cl1 158.38(5)
C4 Ir1 Cl1 104.01(5)
C2 Ir1 Cl1 119.23(5)
C5 Ir1 Cl1 140.95(5)
C3 Ir1 Cl1 94.29(5)
N1 Ir1 Cl1 79.37(4)
C1 Ir1 Cl2 98.07(5)
C4 Ir1 Cl2 162.11(5)
C2 Ir1 Cl2 96.50(5)
C5 Ir1 Cl2 131.07(5)
C3 Ir1 Cl2 127.62(5)
N1 Ir1 Cl2 82.54(4)
Cl1 Ir1 Cl2 87.915(16)
C13 O1 C12 110.02(15)
C11 N1 C14 109.07(15)
C11 N1 Ir1 115.76(11)
C14 N1 Ir1 119.20(12)
C11 N1 H1 104.8(18)
C14 N1 H1 107.8(18)
Ir1 N1 H1 98.3(17)
C5 C1 C2 107.81(15)
C5 C1 C6 125.89(17)
C2 C1 C6 126.03(16)
C5 C1 Ir1 70.82(10)
C2 C1 Ir1 70.35(10)
C6 C1 Ir1 128.94(13)
C1 C5 C4 108.73(16)
C1 C5 C10 124.52(17)
C4 C5 C10 126.66(17)
C1 C5 Ir1 70.22(10)
C4 C5 Ir1 70.08(10)
C10 C5 Ir1 128.32(13)
C5 C4 C3 106.97(15)
C5 C4 C9 126.60(17)
C3 C4 C9 126.12(17)
C5 C4 Ir1 70.65(10)
C3 C4 Ir1 70.66(10)
C9 C4 Ir1 128.75(13)
C4 C9 H9A 109.5
C4 C9 H9B 109.5
H9A C9 H9B 109.5
C4 C9 H9C 109.5
H9A C9 H9C 109.5
H9B C9 H9C 109.5
C2 C3 C4 108.63(16)
C2 C3 C8 125.87(17)
C4 C3 C8 125.50(17)
C2 C3 Ir1 70.35(10)
C4 C3 Ir1 69.77(10)
C8 C3 Ir1 125.92(13)
C3 C2 C1 107.82(15)
C3 C2 C7 127.20(17)
C1 C2 C7 124.97(16)
C3 C2 Ir1 70.93(10)
C1 C2 Ir1 70.01(9)
C7 C2 Ir1 125.79(12)
C2 C7 H7A 109.5
C2 C7 H7B 109.5
H7A C7 H7B 109.5
C2 C7 H7C 109.5
H7A C7 H7C 109.5
H7B C7 H7C 109.5
C3 C8 H8A 109.5
C3 C8 H8B 109.5
H8A C8 H8B 109.5
C3 C8 H8C 109.5
H8A C8 H8C 109.5
H8B C8 H8C 109.5
C5 C10 H10A 109.5
C5 C10 H10B 109.5
H10A C10 H10B 109.5
C5 C10 H10C 109.5
H10A C10 H10C 109.5
H10B C10 H10C 109.5
C1 C6 H6A 109.5
C1 C6 H6B 109.5
H6A C6 H6B 109.5
C1 C6 H6C 109.5
H6A C6 H6C 109.5
H6B C6 H6C 109.5
N1 C14 C13 109.69(16)
N1 C14 H14A 109.7
C13 C14 H14A 109.7
N1 C14 H14B 109.7
C13 C14 H14B 109.7
H14A C14 H14B 108.2
O1 C13 C14 111.28(17)
O1 C13 H13A 109.4
C14 C13 H13A 109.4
O1 C13 H13B 109.4
C14 C13 H13B 109.4
H13A C13 H13B 108.0
O1 C12 C11 111.60(17)
O1 C12 H12A 109.3
C11 C12 H12A 109.3
O1 C12 H12B 109.3
C11 C12 H12B 109.3
H12A C12 H12B 108.0
N1 C11 C12 110.35(16)
N1 C11 H11A 109.6
C12 C11 H11A 109.6
N1 C11 H11B 109.6
C12 C11 H11B 109.6
H11A C11 H11B 108.1

loop_
_geom_bond_atom_site_label_1
_geom_bond_atom_site_label_2
_geom_bond_distance
Ir1 C1 2.1466(17)
Ir1 C4 2.1470(17)
Ir1 C2 2.1513(17)
Ir1 C5 2.1547(18)
Ir1 C3 2.1590(17)
Ir1 N1 2.1673(16)
Ir1 Cl1 2.4083(4)
Ir1 Cl2 2.4206(4)
O1 C13 1.426(3)
O1 C12 1.431(3)
N1 C11 1.483(2)
N1 C14 1.485(2)
N1 H1 0.86(3)
C1 C5 1.435(2)
C1 C2 1.457(3)
C1 C6 1.489(3)
C5 C4 1.446(3)
C5 C10 1.494(3)
C4 C3 1.458(3)
C4 C9 1.495(3)
C9 H9A 0.98
C9 H9B 0.98
C9 H9C 0.98
C3 C2 1.429(3)
C3 C8 1.498(3)
C2 C7 1.493(3)
C7 H7A 0.98
C7 H7B 0.98
C7 H7C 0.98
C8 H8A 0.98
C8 H8B 0.98
C8 H8C 0.98
C10 H10A 0.98
C10 H10B 0.98
C10 H10C 0.98
C6 H6A 0.98
C6 H6B 0.98
C6 H6C 0.98
C14 C13 1.522(3)
C14 H14A 0.99
C14 H14B 0.99
C13 H13A 0.99
C13 H13B 0.99
C12 C11 1.520(3)
C12 H12A 0.99
C12 H12B 0.99
C11 H11A 0.99
C11 H11B 0.99

loop_
_geom_torsion_atom_site_label_1
_geom_torsion_atom_site_label_2
_geom_torsion_atom_site_label_3
_geom_torsion_atom_site_label_4
_geom_torsion
C1 Ir1 N1 C11 -98.07(13)
C4 Ir1 N1 C11 -23.12(14)
C2 Ir1 N1 C11 -104.7(2)
C5 Ir1 N1 C11 -62.46(13)
C3 Ir1 N1 C11 -2.6(2)
Cl1 Ir1 N1 C11 77.77(12)
Cl2 Ir1 N1 C11 167.04(13)
C1 Ir1 N1 C14 35.19(16)
C4 Ir1 N1 C14 110.14(14)
C2 Ir1 N1 C14 28.5(3)
C5 Ir1 N1 C14 70.81(14)
C3 Ir1 N1 C14 130.63(15)
Cl1 Ir1 N1 C14 -148.97(14)
Cl2 Ir1 N1 C14 -59.70(13)
C4 Ir1 C1 C5 -37.04(10)
C2 Ir1 C1 C5 -117.90(15)
C3 Ir1 C1 C5 -80.59(11)
N1 Ir1 C1 C5 65.43(12)
Cl1 Ir1 C1 C5 -103.42(14)
Cl2 Ir1 C1 C5 151.63(9)
C4 Ir1 C1 C2 80.87(11)
C5 Ir1 C1 C2 117.90(15)
C3 Ir1 C1 C2 37.32(10)
N1 Ir1 C1 C2 -176.67(9)
Cl1 Ir1 C1 C2 14.49(19)
Cl2 Ir1 C1 C2 -90.47(9)
C4 Ir1 C1 C6 -158.17(19)
C2 Ir1 C1 C6 121.0(2)
C5 Ir1 C1 C6 -121.1(2)
C3 Ir1 C1 C6 158.28(19)
N1 Ir1 C1 C6 -55.70(19)
Cl1 Ir1 C1 C6 135.45(14)
Cl2 Ir1 C1 C6 30.50(17)
C2 C1 C5 C4 -1.24(19)
C6 C1 C5 C4 -175.56(17)
Ir1 C1 C5 C4 59.71(12)
C2 C1 C5 C10 175.52(16)
C6 C1 C5 C10 1.2(3)
Ir1 C1 C5 C10 -123.53(17)
C2 C1 C5 Ir1 -60.95(12)
C6 C1 C5 Ir1 124.73(18)
C4 Ir1 C5 C1 119.57(15)
C2 Ir1 C5 C1 38.20(10)
C3 Ir1 C5 C1 80.90(11)
N1 Ir1 C5 C1 -128.17(10)
Cl1 Ir1 C5 C1 145.33(9)
Cl2 Ir1 C5 C1 -38.61(12)
C1 Ir1 C5 C4 -119.57(15)
C2 Ir1 C5 C4 -81.36(11)
C3 Ir1 C5 C4 -38.67(10)
N1 Ir1 C5 C4 112.27(10)
Cl1 Ir1 C5 C4 25.76(14)
Cl2 Ir1 C5 C4 -158.18(8)
C1 Ir1 C5 C10 118.9(2)
C4 Ir1 C5 C10 -121.5(2)
C2 Ir1 C5 C10 157.10(19)
C3 Ir1 C5 C10 -160.20(19)
N1 Ir1 C5 C10 -9.27(18)
Cl1 Ir1 C5 C10 -95.77(17)
Cl2 Ir1 C5 C10 80.29(18)
C1 C5 C4 C3 1.90(19)
C10 C5 C4 C3 -174.77(17)
Ir1 C5 C4 C3 61.69(11)
C1 C5 C4 C9 175.77(17)
C10 C5 C4 C9 -0.9(3)
Ir1 C5 C4 C9 -124.44(18)
C1 C5 C4 Ir1 -59.80(12)
C10 C5 C4 Ir1 123.54(18)
C1 Ir1 C4 C5 36.75(10)
C2 Ir1 C4 C5 80.29(11)
C3 Ir1 C4 C5 116.82(15)
N1 Ir1 C4 C5 -79.50(11)
Cl1 Ir1 C4 C5 -163.61(9)
Cl2 Ir1 C4 C5 65.8(2)
C1 Ir1 C4 C3 -80.06(11)
C2 Ir1 C4 C3 -36.52(10)
C5 Ir1 C4 C3 -116.82(15)
N1 Ir1 C4 C3 163.68(10)
Cl1 Ir1 C4 C3 79.57(10)
Cl2 Ir1 C4 C3 -51.0(2)
C1 Ir1 C4 C9 158.65(19)
C2 Ir1 C4 C9 -157.81(19)
C5 Ir1 C4 C9 121.9(2)
C3 Ir1 C4 C9 -121.3(2)
N1 Ir1 C4 C9 42.39(19)
Cl1 Ir1 C4 C9 -41.71(18)
Cl2 Ir1 C4 C9 -172.30(12)
C5 C4 C3 C2 -1.85(19)
C9 C4 C3 C2 -175.76(16)
Ir1 C4 C3 C2 59.83(12)
C5 C4 C3 C8 177.98(17)
C9 C4 C3 C8 4.1(3)
Ir1 C4 C3 C8 -120.33(18)
C5 C4 C3 Ir1 -61.69(12)
C9 C4 C3 Ir1 124.40(18)
C1 Ir1 C3 C2 -38.19(10)
C4 Ir1 C3 C2 -119.55(15)
C5 Ir1 C3 C2 -81.17(11)
N1 Ir1 C3 C2 -150.07(12)
Cl1 Ir1 C3 C2 133.57(10)
Cl2 Ir1 C3 C2 42.90(12)
C1 Ir1 C3 C4 81.36(11)
C2 Ir1 C3 C4 119.55(15)
C5 Ir1 C3 C4 38.38(10)
N1 Ir1 C3 C4 -30.52(17)
Cl1 Ir1 C3 C4 -106.88(10)
Cl2 Ir1 C3 C4 162.45(8)
C1 Ir1 C3 C8 -158.82(18)
C4 Ir1 C3 C8 119.8(2)
C2 Ir1 C3 C8 -120.6(2)
C5 Ir1 C3 C8 158.19(18)
N1 Ir1 C3 C8 89.3(2)
Cl1 Ir1 C3 C8 12.94(16)
Cl2 Ir1 C3 C8 -77.74(17)
C4 C3 C2 C1 1.11(19)
C8 C3 C2 C1 -178.72(17)
Ir1 C3 C2 C1 60.59(12)
C4 C3 C2 C7 179.57(17)
C8 C3 C2 C7 -0.3(3)
Ir1 C3 C2 C7 -120.95(18)
C4 C3 C2 Ir1 -59.48(12)
C8 C3 C2 Ir1 120.69(18)
C5 C1 C2 C3 0.07(19)
C6 C1 C2 C3 174.38(17)
Ir1 C1 C2 C3 -61.17(12)
C5 C1 C2 C7 -178.43(16)
C6 C1 C2 C7 -4.1(3)
Ir1 C1 C2 C7 120.32(17)
C5 C1 C2 Ir1 61.25(12)
C6 C1 C2 Ir1 -124.44(18)
C1 Ir1 C2 C3 118.05(15)
C4 Ir1 C2 C3 37.30(10)
C5 Ir1 C2 C3 80.49(11)
N1 Ir1 C2 C3 126.94(19)
Cl1 Ir1 C2 C3 -55.88(11)
Cl2 Ir1 C2 C3 -147.13(10)
C4 Ir1 C2 C1 -80.75(11)
C5 Ir1 C2 C1 -37.56(10)
C3 Ir1 C2 C1 -118.05(15)
N1 Ir1 C2 C1 8.9(2)
Cl1 Ir1 C2 C1 -173.94(8)
Cl2 Ir1 C2 C1 94.81(9)
C1 Ir1 C2 C7 -119.3(2)
C4 Ir1 C2 C7 159.94(18)
C5 Ir1 C2 C7 -156.87(18)
C3 Ir1 C2 C7 122.6(2)
N1 Ir1 C2 C7 -110.4(2)
Cl1 Ir1 C2 C7 66.76(17)
Cl2 Ir1 C2 C7 -24.49(16)
C11 N1 C14 C13 -56.5(2)
Ir1 N1 C14 C13 167.45(13)
C12 O1 C13 C14 -59.6(2)
N1 C14 C13 O1 59.2(2)
C13 O1 C12 C11 58.6(2)
C14 N1 C11 C12 55.7(2)
Ir1 N1 C11 C12 -166.54(13)
O1 C12 C11 N1 -57.3(2)
